data_7007056
loop_
_publ_author_name
'Chien, Chih-Hsien'
'Chang, Jung-Che'
'Yeh, Chen-Yu'
'Lee, Gene-Hsiang'
'Fang, Jim-Min'
'Song, You'
'Peng, Shie-Ming'

_publ_section_title
;
 Weak antiferromagnetic coupling for novel linear hexanuclear
 nickel(II) string complexes (Ni6 12+) and partial metal-metal bonds in
 their one-electron reduction products (Ni6 11+).
;
_journal_issue 26
_journal_name_full 'Dalton transactions (Cambridge, England : 2003)'
_journal_page_first 3249
_journal_page_last 3256
_journal_paper_doi 10.1039/b516749c
_journal_year 2006
_chemical_formula_sum 'C132 H104 B2 Cl4 N30 Ni6 S2'
_chemical_formula_weight 2690.25
_chemical_name_common (Ni6(bpyany)4(NCS)2)(BPh4)2
_chemical_name_systematic
;
?
;
_space_group_IT_number 61
_symmetry_cell_setting orthorhombic
_symmetry_space_group_name_Hall '-P 2ac 2ab'
_symmetry_space_group_name_H-M 'P b c a'
_atom_sites_solution_hydrogens geom
_atom_sites_solution_primary direct
_atom_sites_solution_secondary difmap
_audit_creation_method SHELXL-97
_cell_angle_alpha 90.00
_cell_angle_beta 90.00
_cell_angle_gamma 90.00
_cell_formula_units_Z 4
_cell_length_a 22.0967(2)
_cell_length_b 18.7432(2)
_cell_length_c 29.3512(2)
_cell_measurement_reflns_used all
_cell_measurement_temperature 150(1)
_cell_measurement_theta_max 27.50
_cell_measurement_theta_min 1.39
_cell_volume 12156.18(19)
_computing_cell_refinement DENZO-SMN
_computing_data_collection 'NONIUS COLLECT'
_computing_data_reduction DENZO-SMN
_computing_molecular_graphics SHELXTL
_computing_publication_material SHELXTL
_computing_structure_refinement 'SHELXL-97 (Sheldrick, 1997)'
_computing_structure_solution 'SHELXS-97 (Sheldrick, 1990)'
_diffrn_ambient_temperature 150(1)
_diffrn_measured_fraction_theta_full 1.000
_diffrn_measured_fraction_theta_max 1.000
_diffrn_measurement_device_type 'NONIUS KappaCCD'
_diffrn_measurement_method '\w scans'
_diffrn_radiation_monochromator graphite
_diffrn_radiation_source 'fine-focus sealed tube'
_diffrn_radiation_type MoK\a
_diffrn_radiation_wavelength 0.71073
_diffrn_reflns_av_R_equivalents 0.0918
_diffrn_reflns_av_sigmaI/netI 0.0527
_diffrn_reflns_limit_h_max 26
_diffrn_reflns_limit_h_min -24
_diffrn_reflns_limit_k_max 22
_diffrn_reflns_limit_k_min -22
_diffrn_reflns_limit_l_max 34
_diffrn_reflns_limit_l_min -34
_diffrn_reflns_number 67142
_diffrn_reflns_theta_full 25.00
_diffrn_reflns_theta_max 25.00
_diffrn_reflns_theta_min 1.39
_exptl_absorpt_coefficient_mu 1.098
_exptl_absorpt_correction_T_max 0.966
_exptl_absorpt_correction_T_min 0.806
_exptl_absorpt_correction_type multi-scan
_exptl_crystal_colour black
_exptl_crystal_density_diffrn 1.470
_exptl_crystal_density_meas ?
_exptl_crystal_density_method 'not measured'
_exptl_crystal_description plate
_exptl_crystal_F_000 5536
_exptl_crystal_size_max 0.33
_exptl_crystal_size_mid 0.20
_exptl_crystal_size_min 0.03
_refine_diff_density_max 1.761
_refine_diff_density_min -1.408
_refine_diff_density_rms 0.314
_refine_ls_extinction_coef 0.0054(3)
_refine_ls_extinction_expression Fc^*^=kFc[1+0.001xFc^2^\l^3^/sin(2\q)]^-1/4^
_refine_ls_extinction_method SHELXL
_refine_ls_goodness_of_fit_ref 1.172
_refine_ls_hydrogen_treatment constr
_refine_ls_matrix_type full
_refine_ls_number_parameters 732
_refine_ls_number_reflns 10695
_refine_ls_number_restraints 6
_refine_ls_restrained_S_all 1.172
_refine_ls_R_factor_all 0.1277
_refine_ls_R_factor_gt 0.0874
_refine_ls_shift/su_max 0.009
_refine_ls_shift/su_mean 0.001
_refine_ls_structure_factor_coef Fsqd
_refine_ls_weighting_details 'calc w=1/[\s^2^(Fo^2^)+(0.1141P)^2^+38.6583P] where P=(Fo^2^+2Fc^2^)/3'
_refine_ls_weighting_scheme calc
_refine_ls_wR_factor_gt 0.2212
_refine_ls_wR_factor_ref 0.2479
_reflns_number_gt 7578
_reflns_number_total 10695
_reflns_threshold_expression >2sigma(I)
_cod_data_source_file b516749c.txt
_cod_data_source_block ic9185(compd_1b)
_cod_depositor_comments
;
The following automatic conversions were performed:
'_symmetry_cell_setting' value 'Orthorhombic' changed to 'orthorhombic'
according to '/home/saulius/struct/CIF-dictionaries/cif_core.dic'
dictionary named 'cif_core.dic' version 2.4.1 from 2010-06-29.

Automatic conversion script
Id: cif_fix_enum 1527 2010-12-29 10:47:43Z saulius 

The following automatic conversions were performed:

'_exptl_crystal_density_meas' value 'not_measured' was changed to '?'
- the value is perceived as not measured.

Automatic conversion script
Id: cif_fix_values 3008 2015-01-20 13:52:24Z robertas 
;
_cod_original_sg_symbol_H-M Pbca
_cod_database_code 7007056

loop_
_symmetry_equiv_pos_as_xyz
'x, y, z'
'-x+1/2, -y, z+1/2'
'-x, y+1/2, -z+1/2'
'x+1/2, -y+1/2, -z'
'-x, -y, -z'
'x-1/2, y, -z-1/2'
'x, -y-1/2, z-1/2'
'-x-1/2, y-1/2, z'

loop_
_atom_site_label
_atom_site_type_symbol
_atom_site_fract_x
_atom_site_fract_y
_atom_site_fract_z
_atom_site_U_iso_or_equiv
_atom_site_adp_type
_atom_site_occupancy
_atom_site_symmetry_multiplicity
_atom_site_calc_flag
_atom_site_refinement_flags
_atom_site_disorder_assembly
_atom_site_disorder_group
Ni1 Ni 0.28373(4) 0.17997(4) -0.01432(3) 0.0350(3) Uani 1 1 d . . .
Ni2 Ni 0.37271(3) 0.10689(4) -0.00818(3) 0.0295(3) Uani 1 1 d . . .
Ni3 Ni 0.45783(3) 0.03551(4) -0.00268(3) 0.0259(2) Uani 1 1 d . . .
S1 S 0.10956(11) 0.30007(14) -0.06304(9) 0.0757(8) Uani 1 1 d . A .
N13 N 0.2087(3) 0.2411(3) -0.0200(2) 0.0420(14) Uani 1 1 d . A .
C9 C 0.5999(3) 0.1530(3) -0.0584(2) 0.0342(15) Uani 1 1 d . . .
C10 C 0.5656(3) 0.1009(3) -0.0371(2) 0.0313(14) Uani 1 1 d . A .
C27 C 0.4674(3) -0.0780(4) -0.1247(2) 0.0364(15) Uani 1 1 d . . .
C28 C 0.4785(3) -0.0511(3) -0.0813(2) 0.0290(13) Uani 1 1 d . A .
C37 C 0.1679(4) 0.2652(4) -0.0372(3) 0.0512(19) Uani 1 1 d . . .
N1 N 0.3442(8) 0.2578(9) 0.0091(6) 0.037(5) Uiso 0.50 1 d P A 1
N2 N 0.4276(5) 0.1870(6) -0.0076(4) 0.037(3) Uiso 0.50 1 d P A 1
N3 N 0.5093(5) 0.1133(5) -0.0196(4) 0.026(3) Uiso 0.50 1 d P A 1
N4 N 0.5895(5) 0.0343(6) -0.0292(4) 0.021(3) Uiso 0.50 1 d P . 2
N5 N 0.6643(5) -0.0514(5) -0.0385(3) 0.031(2) Uiso 0.50 1 d P . 2
N6 N 0.7375(7) -0.1377(9) -0.0479(5) 0.036(5) Uiso 0.50 1 d P . 2
N7 N 0.2449(7) 0.0857(7) -0.0460(5) 0.032(4) Uiso 0.50 1 d P A 2
N8 N 0.3402(5) 0.0419(5) -0.0536(3) 0.031(2) Uiso 0.50 1 d P A 2
N9 N 0.4355(6) -0.0113(7) -0.0593(4) 0.028(3) Uiso 0.50 1 d P A 2
N10 N 0.5292(6) -0.0635(7) -0.0607(4) 0.028(3) Uiso 0.50 1 d P . 1
N11 N 0.6268(5) -0.1115(5) -0.0580(3) 0.032(2) Uiso 0.50 1 d P . 1
N12 N 0.7286(7) -0.1476(8) -0.0551(5) 0.033(5) Uiso 0.50 1 d P . 1
N1' N 0.3186(8) 0.2078(9) -0.0749(6) 0.029(5) Uiso 0.50 1 d P A 2
N2' N 0.4110(4) 0.1575(5) -0.0568(3) 0.028(2) Uiso 0.50 1 d P A 2
N3' N 0.5014(5) 0.1048(5) -0.0368(4) 0.023(2) Uiso 0.50 1 d P A 2
N4' N 0.5890(6) 0.0428(7) -0.0173(5) 0.029(4) Uiso 0.50 1 d P . 1
N5' N 0.6724(5) -0.0222(5) 0.0062(3) 0.030(2) Uiso 0.50 1 d P . 1
N6' N 0.7559(6) -0.0855(7) 0.0333(5) 0.025(4) Uiso 0.50 1 d P . 1
N7' N 0.3210(8) 0.1999(9) -0.0829(6) 0.032(6) Uiso 0.50 1 d P A 1
N8' N 0.3815(5) 0.0998(5) -0.0716(3) 0.031(2) Uiso 0.50 1 d P A 1
N9' N 0.4499(5) 0.0073(6) -0.0628(4) 0.023(3) Uiso 0.50 1 d P A 1
N10' N 0.5237(5) -0.0811(6) -0.0516(4) 0.023(3) Uiso 0.50 1 d P . 2
N11' N 0.5938(5) -0.1684(5) -0.0352(4) 0.035(2) Uiso 0.50 1 d P . 2
N12' N 0.6621(7) -0.2570(9) -0.0187(6) 0.032(5) Uiso 0.50 1 d P . 2
C1 C 0.3224(8) 0.3197(9) 0.0315(6) 0.040(5) Uiso 0.50 1 d P A 1
H1A H 0.2799 0.3272 0.0322 0.048 Uiso 0.50 1 calc PR A 1
C2 C 0.3588(8) 0.3694(9) 0.0521(6) 0.045(4) Uiso 0.50 1 d P A 1
H2A H 0.3416 0.4080 0.0686 0.054 Uiso 0.50 1 calc PR A 1
C3 C 0.4176(14) 0.3629(17) 0.0488(9) 0.061(10) Uiso 0.50 1 d P A 1
H3A H 0.4430 0.4021 0.0560 0.073 Uiso 0.50 1 calc PR A 1
C4 C 0.4434(7) 0.2970(7) 0.0344(5) 0.040(3) Uiso 0.50 1 d P A 1
H4A H 0.4847 0.2859 0.0401 0.048 Uiso 0.50 1 calc PR A 1
C5 C 0.4058(6) 0.2500(7) 0.0117(5) 0.035(3) Uiso 0.50 1 d P A 1
C6 C 0.4855(6) 0.1793(7) -0.0239(4) 0.033(3) Uiso 0.50 1 d P A 1
C7 C 0.5172(6) 0.2358(7) -0.0454(4) 0.031(3) Uiso 0.50 1 d P A 1
H7A H 0.4993 0.2816 -0.0485 0.038 Uiso 0.50 1 calc PR A 1
C8 C 0.5737(6) 0.2226(7) -0.0613(5) 0.030(3) Uiso 0.50 1 d P A 1
H8A H 0.5963 0.2603 -0.0746 0.036 Uiso 0.50 1 calc PR A 1
C11 C 0.6600(7) 0.1375(8) -0.0724(6) 0.027(4) Uiso 0.50 1 d P A 2
H11A H 0.6842 0.1728 -0.0867 0.033 Uiso 0.50 1 calc PR A 2
C12 C 0.6821(6) 0.0709(7) -0.0647(5) 0.031(3) Uiso 0.50 1 d P A 2
H12A H 0.7227 0.0602 -0.0729 0.037 Uiso 0.50 1 calc PR A 2
C13 C 0.6459(6) 0.0175(6) -0.0449(4) 0.031(3) Uiso 0.50 1 d P A 2
C14 C 0.7060(6) -0.0825(7) -0.0671(4) 0.035(3) Uiso 0.50 1 d P B 2
C15 C 0.7118(6) -0.0648(8) -0.1131(5) 0.035(3) Uiso 0.50 1 d P B 2
H15A H 0.6906 -0.0260 -0.1265 0.042 Uiso 0.50 1 calc PR B 2
C16 C 0.7532(9) -0.1105(10) -0.1396(6) 0.042(5) Uiso 0.50 1 d P B 2
H16A H 0.7530 -0.1084 -0.1719 0.050 Uiso 0.50 1 calc PR B 2
C17 C 0.7903(9) -0.1541(11) -0.1185(6) 0.053(5) Uiso 0.50 1 d P B 2
H17A H 0.8239 -0.1741 -0.1341 0.063 Uiso 0.50 1 calc PR B 2
C18 C 0.7804(9) -0.1701(11) -0.0747(6) 0.036(5) Uiso 0.50 1 d P B 2
H18A H 0.8045 -0.2063 -0.0613 0.044 Uiso 0.50 1 calc PR B 2
C19 C 0.1832(8) 0.0796(9) -0.0455(6) 0.034(5) Uiso 0.50 1 d P A 2
H19A H 0.1594 0.1188 -0.0355 0.040 Uiso 0.50 1 calc PR A 2
C20 C 0.1550(8) 0.0176(8) -0.0591(6) 0.037(4) Uiso 0.50 1 d P A 2
H20A H 0.1123 0.0123 -0.0580 0.045 Uiso 0.50 1 calc PR A 2
C21 C 0.1952(8) -0.0404(10) -0.0757(6) 0.033(5) Uiso 0.50 1 d P A 2
H21A H 0.1786 -0.0816 -0.0899 0.040 Uiso 0.50 1 calc PR A 2
C22 C 0.2522(6) -0.0339(7) -0.0707(5) 0.036(3) Uiso 0.50 1 d P A 2
H22A H 0.2779 -0.0736 -0.0764 0.043 Uiso 0.50 1 calc PR A 2
C23 C 0.2776(6) 0.0316(6) -0.0568(4) 0.030(3) Uiso 0.50 1 d P A 2
C24 C 0.3804(6) 0.0014(7) -0.0786(4) 0.035(3) Uiso 0.50 1 d P A 2
C25 C 0.3678(6) -0.0221(7) -0.1236(5) 0.040(3) Uiso 0.50 1 d P A 2
H25A H 0.3304 -0.0102 -0.1376 0.048 Uiso 0.50 1 calc PR A 2
C26 C 0.4085(7) -0.0607(8) -0.1463(5) 0.038(4) Uiso 0.50 1 d P A 2
H26A H 0.3997 -0.0771 -0.1762 0.046 Uiso 0.50 1 calc PR A 2
C29 C 0.5077(8) -0.1197(10) -0.1458(6) 0.042(5) Uiso 0.50 1 d P A 1
H29A H 0.4984 -0.1403 -0.1745 0.051 Uiso 0.50 1 calc PR A 1
C30 C 0.5645(6) -0.1330(7) -0.1251(5) 0.039(3) Uiso 0.50 1 d P A 1
H30A H 0.5944 -0.1614 -0.1397 0.046 Uiso 0.50 1 calc PR A 1
C31 C 0.5748(6) -0.1023(7) -0.0820(4) 0.035(3) Uiso 0.50 1 d P A 1
C32 C 0.6835(6) -0.1180(7) -0.0800(4) 0.036(3) Uiso 0.50 1 d P C 1
C33 C 0.6956(8) -0.0912(9) -0.1219(6) 0.050(4) Uiso 0.50 1 d P C 1
H33A H 0.6631 -0.0730 -0.1395 0.061 Uiso 0.50 1 calc PR C 1
C34 C 0.7545(9) -0.0892(11) -0.1405(6) 0.043(5) Uiso 0.50 1 d P C 1
H34A H 0.7642 -0.0626 -0.1670 0.052 Uiso 0.50 1 calc PR C 1
C35 C 0.7973(9) -0.1296(11) -0.1166(6) 0.050(5) Uiso 0.50 1 d P C 1
H35A H 0.8351 -0.1418 -0.1301 0.061 Uiso 0.50 1 calc PR C 1
C36 C 0.7830(10) -0.1512(11) -0.0730(7) 0.044(6) Uiso 0.50 1 d P C 1
H36A H 0.8147 -0.1699 -0.0547 0.053 Uiso 0.50 1 calc PR C 1
C1' C 0.2868(8) 0.2450(9) -0.1094(5) 0.040(4) Uiso 0.50 1 d P A 2
H1'A H 0.2474 0.2611 -0.1014 0.048 Uiso 0.50 1 calc PR A 2
C2' C 0.3046(8) 0.2604(9) -0.1510(6) 0.055(4) Uiso 0.50 1 d P A 2
H2'A H 0.2794 0.2874 -0.1708 0.066 Uiso 0.50 1 calc PR A 2
C3' C 0.3584(10) 0.2374(12) -0.1649(8) 0.058(7) Uiso 0.50 1 d P A 2
H3'A H 0.3712 0.2458 -0.1954 0.070 Uiso 0.50 1 calc PR A 2
C4' C 0.3972(8) 0.1997(9) -0.1337(5) 0.037(4) Uiso 0.50 1 d P A 2
H4'A H 0.4353 0.1811 -0.1429 0.044 Uiso 0.50 1 calc PR A 2
C5' C 0.3762(6) 0.1921(8) -0.0897(4) 0.031(3) Uiso 0.50 1 d P A 2
C6' C 0.4725(6) 0.1582(7) -0.0588(4) 0.036(3) Uiso 0.50 1 d P A 2
C7' C 0.5074(6) 0.2146(7) -0.0783(5) 0.039(3) Uiso 0.50 1 d P A 2
H7'A H 0.4873 0.2555 -0.0901 0.047 Uiso 0.50 1 calc PR A 2
C8' C 0.5678(7) 0.2110(8) -0.0802(5) 0.039(3) Uiso 0.50 1 d P A 2
H8'A H 0.5898 0.2468 -0.0960 0.047 Uiso 0.50 1 calc PR A 2
C11' C 0.6618(8) 0.1418(10) -0.0600(7) 0.040(6) Uiso 0.50 1 d P A 1
H11B H 0.6867 0.1749 -0.0758 0.047 Uiso 0.50 1 calc PR A 1
C12' C 0.6874(6) 0.0851(7) -0.0399(5) 0.031(3) Uiso 0.50 1 d P A 1
H12B H 0.7299 0.0781 -0.0416 0.038 Uiso 0.50 1 calc PR A 1
C13' C 0.6503(6) 0.0352(6) -0.0157(4) 0.030(3) Uiso 0.50 1 d P A 1
C14' C 0.7283(6) -0.0218(7) 0.0280(4) 0.032(3) Uiso 0.50 1 d P D 1
C15' C 0.7520(6) 0.0408(7) 0.0474(5) 0.031(3) Uiso 0.50 1 d P D 1
H15B H 0.7286 0.0833 0.0488 0.037 Uiso 0.50 1 calc PR D 1
C16' C 0.8113(9) 0.0390(11) 0.0647(7) 0.040(6) Uiso 0.50 1 d P D 1
H16B H 0.8328 0.0820 0.0703 0.048 Uiso 0.50 1 calc PR D 1
C17' C 0.8379(8) -0.0273(9) 0.0737(6) 0.046(5) Uiso 0.50 1 d P D 1
H17B H 0.8745 -0.0312 0.0906 0.055 Uiso 0.50 1 calc PR D 1
C18' C 0.8090(8) -0.0863(10) 0.0571(6) 0.039(5) Uiso 0.50 1 d P D 1
H18B H 0.8272 -0.1314 0.0626 0.047 Uiso 0.50 1 calc PR D 1
C19' C 0.3039(9) 0.2593(10) -0.1012(6) 0.055(5) Uiso 0.50 1 d P A 1
H19B H 0.2736 0.2874 -0.0869 0.066 Uiso 0.50 1 calc PR A 1
C20' C 0.3298(8) 0.2818(10) -0.1414(6) 0.058(4) Uiso 0.50 1 d P A 1
H20B H 0.3168 0.3244 -0.1559 0.070 Uiso 0.50 1 calc PR A 1
C21' C 0.3767(9) 0.2390(11) -0.1604(7) 0.048(6) Uiso 0.50 1 d P A 1
H21B H 0.3959 0.2532 -0.1879 0.058 Uiso 0.50 1 calc PR A 1
C22' C 0.3943(9) 0.1767(10) -0.1387(6) 0.048(5) Uiso 0.50 1 d P A 1
H22B H 0.4252 0.1469 -0.1508 0.057 Uiso 0.50 1 calc PR A 1
C23' C 0.3642(6) 0.1594(8) -0.0976(4) 0.033(3) Uiso 0.50 1 d P A 1
C24' C 0.4091(6) 0.0430(7) -0.0906(4) 0.033(3) Uiso 0.50 1 d P A 1
C25' C 0.3963(6) 0.0151(7) -0.1341(5) 0.039(3) Uiso 0.50 1 d P A 1
H25B H 0.3665 0.0378 -0.1522 0.047 Uiso 0.50 1 calc PR A 1
C26' C 0.4247(7) -0.0423(8) -0.1507(5) 0.030(3) Uiso 0.50 1 d P A 1
H26B H 0.4155 -0.0586 -0.1806 0.036 Uiso 0.50 1 calc PR A 1
C29' C 0.5061(7) -0.1373(8) -0.1377(5) 0.029(4) Uiso 0.50 1 d P A 2
H29B H 0.5023 -0.1563 -0.1676 0.034 Uiso 0.50 1 calc PR A 2
C30' C 0.5456(6) -0.1655(7) -0.1106(4) 0.032(3) Uiso 0.50 1 d P A 2
H30B H 0.5697 -0.2042 -0.1211 0.039 Uiso 0.50 1 calc PR A 2
C31' C 0.5538(5) -0.1398(6) -0.0652(4) 0.029(3) Uiso 0.50 1 d P A 2
C32' C 0.6100(6) -0.2408(6) -0.0361(5) 0.031(3) Uiso 0.50 1 d P E 2
C33' C 0.5714(7) -0.2934(7) -0.0534(5) 0.037(3) Uiso 0.50 1 d P E 2
H33B H 0.5319 -0.2803 -0.0630 0.045 Uiso 0.50 1 calc PR E 2
C34' C 0.5880(11) -0.3592(12) -0.0565(8) 0.034(6) Uiso 0.50 1 d P E 2
H34B H 0.5637 -0.3939 -0.0715 0.041 Uiso 0.50 1 calc PR E 2
C35' C 0.6483(7) -0.3779(8) -0.0351(6) 0.037(4) Uiso 0.50 1 d P E 2
H35B H 0.6622 -0.4259 -0.0347 0.044 Uiso 0.50 1 calc PR E 2
C36' C 0.6824(7) -0.3247(8) -0.0165(6) 0.031(4) Uiso 0.50 1 d P E 2
H36B H 0.7199 -0.3352 -0.0022 0.037 Uiso 0.50 1 calc PR E 2
B1 B 0.0094(4) 0.0472(5) 0.1832(3) 0.049(2) Uani 1 1 d . . .
C38 C 0.0128(4) 0.0611(4) 0.1280(3) 0.0480(18) Uani 1 1 d . . .
C39 C -0.0338(4) 0.0894(5) 0.1019(3) 0.066(2) Uani 1 1 d . . .
H39A H -0.0704 0.1034 0.1163 0.080 Uiso 1 1 calc R . .
C40 C -0.0278(5) 0.0975(8) 0.0552(3) 0.104(4) Uani 1 1 d . . .
H40A H -0.0611 0.1147 0.0380 0.125 Uiso 1 1 calc R . .
C41 C 0.0265(5) 0.0809(6) 0.0331(3) 0.082(3) Uani 1 1 d . . .
H41A H 0.0305 0.0870 0.0011 0.099 Uiso 1 1 calc R . .
C42 C 0.0725(5) 0.0563(4) 0.0579(3) 0.066(2) Uani 1 1 d . . .
H42A H 0.1102 0.0463 0.0438 0.079 Uiso 1 1 calc R . .
C43 C 0.0653(4) 0.0453(4) 0.1045(3) 0.063(2) Uani 1 1 d . . .
H43A H 0.0984 0.0258 0.1211 0.076 Uiso 1 1 calc R . .
C44 C 0.0653(4) 0.0945(6) 0.2045(3) 0.069(3) Uani 1 1 d . . .
C45 C 0.0679(5) 0.1667(6) 0.1977(4) 0.094(4) Uani 1 1 d . . .
H45A H 0.0371 0.1894 0.1803 0.113 Uiso 1 1 calc R . .
C46 C 0.1164(6) 0.2093(9) 0.2165(6) 0.141(7) Uani 1 1 d . . .
H46A H 0.1166 0.2595 0.2122 0.169 Uiso 1 1 calc R . .
C47 C 0.1622(6) 0.1767(13) 0.2405(6) 0.154(10) Uani 1 1 d . . .
H47A H 0.1938 0.2046 0.2533 0.185 Uiso 1 1 calc R . .
C48 C 0.1624(6) 0.1034(12) 0.2460(4) 0.134(7) Uani 1 1 d . . .
H48A H 0.1949 0.0810 0.2615 0.161 Uiso 1 1 calc R . .
C49 C 0.1144(4) 0.0618(8) 0.2286(3) 0.093(4) Uani 1 1 d . . .
H49A H 0.1146 0.0116 0.2328 0.112 Uiso 1 1 calc R . .
C50 C 0.0123(4) -0.0382(5) 0.1931(3) 0.061(2) Uani 1 1 d . . .
C51 C 0.0167(4) -0.0661(6) 0.2375(3) 0.082(3) Uani 1 1 d . . .
H51A H 0.0212 -0.0341 0.2624 0.098 Uiso 1 1 calc R . .
C52 C 0.0145(6) -0.1399(6) 0.2460(4) 0.101(4) Uani 1 1 d . . .
H52A H 0.0198 -0.1571 0.2762 0.121 Uiso 1 1 calc R . .
C53 C 0.0047(7) -0.1868(6) 0.2115(4) 0.115(5) Uani 1 1 d . . .
H53A H 0.0031 -0.2366 0.2175 0.138 Uiso 1 1 calc R . .
C54 C -0.0028(6) -0.1622(6) 0.1679(4) 0.107(4) Uani 1 1 d . . .
H54A H -0.0101 -0.1949 0.1438 0.128 Uiso 1 1 calc R . .
C55 C 0.0002(5) -0.0899(5) 0.1588(3) 0.075(3) Uani 1 1 d . . .
H55A H -0.0061 -0.0741 0.1284 0.089 Uiso 1 1 calc R . .
C56 C -0.0551(3) 0.0735(4) 0.2050(2) 0.0456(17) Uani 1 1 d . . .
C57 C -0.0602(4) 0.1230(4) 0.2408(3) 0.057(2) Uani 1 1 d . . .
H57A H -0.0241 0.1444 0.2520 0.069 Uiso 1 1 calc R . .
C58 C -0.1150(4) 0.1428(5) 0.2608(3) 0.064(2) Uani 1 1 d . . .
H58A H -0.1153 0.1759 0.2853 0.077 Uiso 1 1 calc R . .
C59 C -0.1679(4) 0.1146(5) 0.2453(3) 0.065(2) Uani 1 1 d . . .
H59A H -0.2055 0.1293 0.2579 0.078 Uiso 1 1 calc R . .
C60 C -0.1659(4) 0.0635(5) 0.2105(3) 0.067(2) Uani 1 1 d . . .
H60A H -0.2022 0.0417 0.2001 0.080 Uiso 1 1 calc R . .
C61 C -0.1108(4) 0.0446(5) 0.1912(3) 0.058(2) Uani 1 1 d . . .
H61A H -0.1108 0.0103 0.1673 0.070 Uiso 1 1 calc R . .
N14 N 0.0453(5) 0.4315(6) 0.1416(3) 0.117(4) Uani 1 1 d D . .
C62 C 0.0790(5) 0.4357(5) 0.1682(3) 0.077(3) Uani 1 1 d D . .
C63 C 0.1248(5) 0.4376(7) 0.2052(4) 0.102(4) Uani 1 1 d D . .
H63A H 0.1628 0.4168 0.1942 0.152 Uiso 1 1 calc R . .
H63B H 0.1100 0.4100 0.2313 0.152 Uiso 1 1 calc R . .
H63C H 0.1318 0.4871 0.2145 0.152 Uiso 1 1 calc R . .
N15 N 0.2582(13) 0.3966(18) 0.3002(10) 0.348(16) Uiso 1 1 d D . .
C64 C 0.2180(10) 0.3812(13) 0.3206(9) 0.218(10) Uiso 1 1 d D . .
C65 C 0.1610(9) 0.3389(10) 0.3290(6) 0.171(7) Uiso 1 1 d D . .
H65A H 0.1695 0.3005 0.3508 0.257 Uiso 1 1 calc R . .
H65B H 0.1468 0.3183 0.3003 0.257 Uiso 1 1 calc R . .
H65C H 0.1298 0.3704 0.3415 0.257 Uiso 1 1 calc R . .
C66 C 0.3240(11) 0.3588(8) 0.1935(6) 0.222(10) Uiso 1 1 d D . .
H66A H 0.3080 0.3560 0.2250 0.267 Uiso 1 1 calc R . .
H66B H 0.3683 0.3666 0.1941 0.267 Uiso 1 1 calc R . .
Cl1 Cl 0.2856(5) 0.4222(6) 0.1599(4) 0.371(6) Uani 1 1 d D . .
Cl2 Cl 0.3029(5) 0.2847(6) 0.1597(4) 0.367(6) Uani 1 1 d D . .

loop_
_atom_site_aniso_label
_atom_site_aniso_U_11
_atom_site_aniso_U_22
_atom_site_aniso_U_33
_atom_site_aniso_U_23
_atom_site_aniso_U_13
_atom_site_aniso_U_12
Ni1 0.0261(5) 0.0314(5) 0.0476(5) 0.0006(4) 0.0001(4) 0.0033(4)
Ni2 0.0228(4) 0.0286(4) 0.0370(5) 0.0005(3) 0.0021(3) 0.0003(3)
Ni3 0.0215(4) 0.0256(4) 0.0308(4) 0.0005(3) 0.0024(3) -0.0017(3)
S1 0.0660(15) 0.0841(17) 0.0770(16) -0.0058(13) -0.0151(12) 0.0381(13)
N13 0.032(3) 0.038(3) 0.056(4) 0.000(3) -0.008(3) 0.003(3)
C9 0.028(3) 0.033(3) 0.042(4) 0.001(3) 0.004(3) -0.008(3)
C10 0.031(3) 0.028(3) 0.035(3) -0.003(3) 0.000(3) 0.000(3)
C27 0.034(4) 0.042(4) 0.033(3) -0.003(3) -0.001(3) 0.000(3)
C28 0.023(3) 0.029(3) 0.036(3) 0.003(3) -0.001(3) -0.002(3)
C37 0.054(5) 0.045(4) 0.054(5) -0.007(4) 0.006(4) 0.002(4)
B1 0.046(5) 0.055(5) 0.048(5) -0.008(4) 0.004(4) 0.002(4)
C38 0.052(5) 0.041(4) 0.052(4) -0.003(3) 0.007(4) -0.013(4)
C39 0.046(5) 0.102(7) 0.052(5) 0.001(5) 0.001(4) -0.022(5)
C40 0.065(7) 0.192(13) 0.054(6) 0.024(7) -0.006(5) -0.037(8)
C41 0.104(9) 0.100(8) 0.043(5) -0.002(5) 0.013(6) -0.029(7)
C42 0.081(7) 0.057(5) 0.059(6) 0.003(4) 0.028(5) -0.002(5)
C43 0.074(6) 0.057(5) 0.059(5) 0.008(4) 0.016(5) 0.013(4)
C44 0.045(5) 0.107(8) 0.054(5) -0.029(5) 0.014(4) -0.005(5)
C45 0.065(6) 0.091(8) 0.126(9) -0.067(7) 0.035(6) -0.031(6)
C46 0.075(9) 0.159(13) 0.190(15) -0.118(12) 0.065(10) -0.043(9)
C47 0.045(7) 0.29(2) 0.129(13) -0.136(16) 0.033(8) -0.056(12)
C48 0.058(8) 0.28(2) 0.062(7) -0.048(11) 0.015(6) -0.036(12)
C49 0.049(6) 0.179(12) 0.051(6) -0.010(7) 0.021(5) -0.012(7)
C50 0.053(5) 0.075(6) 0.055(5) 0.013(4) 0.012(4) 0.020(4)
C51 0.070(6) 0.105(8) 0.070(6) 0.020(6) 0.008(5) 0.034(6)
C52 0.133(11) 0.100(9) 0.070(7) 0.035(7) 0.022(7) 0.046(8)
C53 0.177(14) 0.068(7) 0.101(9) 0.015(7) 0.049(9) 0.048(8)
C54 0.164(12) 0.064(7) 0.091(8) 0.007(6) 0.057(8) 0.017(7)
C55 0.105(8) 0.047(5) 0.072(6) 0.001(4) 0.029(6) 0.010(5)
C56 0.043(4) 0.052(4) 0.041(4) 0.000(3) 0.002(3) -0.002(4)
C57 0.048(5) 0.071(5) 0.052(5) -0.007(4) -0.001(4) 0.006(4)
C58 0.052(5) 0.081(6) 0.059(5) -0.003(5) 0.006(4) 0.015(5)
C59 0.053(5) 0.082(6) 0.061(5) 0.020(5) 0.012(4) 0.015(5)
C60 0.039(5) 0.084(7) 0.077(6) 0.012(5) 0.004(4) -0.012(4)
C61 0.050(5) 0.064(5) 0.060(5) 0.003(4) 0.004(4) -0.004(4)
N14 0.143(10) 0.150(10) 0.058(6) -0.007(6) -0.002(6) 0.067(8)
C62 0.100(8) 0.068(6) 0.063(6) -0.009(5) 0.012(6) 0.023(6)
C63 0.105(9) 0.111(9) 0.089(8) -0.019(7) 0.007(7) -0.007(7)
Cl1 0.358(13) 0.356(13) 0.400(15) -0.050(11) -0.052(10) 0.178(11)
Cl2 0.385(14) 0.283(10) 0.434(17) 0.035(11) -0.117(12) -0.091(10)

loop_
_atom_type_symbol
_atom_type_description
_atom_type_scat_dispersion_real
_atom_type_scat_dispersion_imag
_atom_type_scat_source
C C 0.0033 0.0016 'International Tables Vol C Tables 4.2.6.8 and 6.1.1.4'
H H 0.0000 0.0000 'International Tables Vol C Tables 4.2.6.8 and 6.1.1.4'
B B 0.0013 0.0007 'International Tables Vol C Tables 4.2.6.8 and 6.1.1.4'
N N 0.0061 0.0033 'International Tables Vol C Tables 4.2.6.8 and 6.1.1.4'
S S 0.1246 0.1234 'International Tables Vol C Tables 4.2.6.8 and 6.1.1.4'
Ni Ni 0.3393 1.1124 'International Tables Vol C Tables 4.2.6.8 and 6.1.1.4'
Cl Cl 0.1484 0.1585 'International Tables Vol C Tables 4.2.6.8 and 6.1.1.4'

loop_
_geom_angle_atom_site_label_1
_geom_angle_atom_site_label_2
_geom_angle_atom_site_label_3
_geom_angle
_geom_angle_site_symmetry_1
_geom_angle_site_symmetry_3
_geom_angle_publ_flag
N1' Ni1 N13 95.5(5) . . ?
N1' Ni1 N6 168.5(7) . 5_655 ?
N13 Ni1 N6 96.0(5) . 5_655 ?
N1' Ni1 N6' 98.5(6) . 5_655 ?
N13 Ni1 N6' 96.7(4) . 5_655 ?
N6 Ni1 N6' 79.1(6) 5_655 5_655 ?
N1' Ni1 N1 82.2(7) . . ?
N13 Ni1 N1 99.0(5) . . ?
N6 Ni1 N1 97.1(7) 5_655 . ?
N6' Ni1 N1 164.2(6) 5_655 . ?
N1' Ni1 N12' 90.7(7) . 5_655 ?
N13 Ni1 N12' 96.6(5) . 5_655 ?
N6 Ni1 N12' 89.1(6) 5_655 5_655 ?
N6' Ni1 N12' 163.0(6) 5_655 5_655 ?
N1 Ni1 N12' 8.6(7) . 5_655 ?
N1' Ni1 N12 164.8(6) . 5_655 ?
N13 Ni1 N12 97.7(5) . 5_655 ?
N6 Ni1 N12 9.0(7) 5_655 5_655 ?
N6' Ni1 N12 87.7(6) 5_655 5_655 ?
N1 Ni1 N12 88.1(6) . 5_655 ?
N12' Ni1 N12 80.2(6) 5_655 5_655 ?
N1' Ni1 N7 89.0(6) . . ?
N13 Ni1 N7 95.8(4) . . ?
N6 Ni1 N7 88.7(6) 5_655 . ?
N6' Ni1 N7 9.6(5) 5_655 . ?
N1 Ni1 N7 163.4(6) . . ?
N12' Ni1 N7 167.5(6) 5_655 . ?
N12 Ni1 N7 97.3(6) 5_655 . ?
N1' Ni1 N7' 5.4(8) . . ?
N13 Ni1 N7' 97.8(5) . . ?
N6 Ni1 N7' 165.0(6) 5_655 . ?
N6' Ni1 N7' 93.3(6) 5_655 . ?
N1 Ni1 N7' 86.7(7) . . ?
N12' Ni1 N7' 95.3(6) 5_655 . ?
N12 Ni1 N7' 164.3(6) 5_655 . ?
N7 Ni1 N7' 83.9(6) . . ?
N1' Ni1 Ni2 84.3(5) . . ?
N13 Ni1 Ni2 179.54(18) . . ?
N6 Ni1 Ni2 84.2(5) 5_655 . ?
N6' Ni1 Ni2 83.0(4) 5_655 . ?
N1 Ni1 Ni2 81.4(5) . . ?
N12' Ni1 Ni2 83.8(4) 5_655 . ?
N12 Ni1 Ni2 82.6(4) 5_655 . ?
N7 Ni1 Ni2 83.8(4) . . ?
N7' Ni1 Ni2 82.0(5) . . ?
N11' Ni2 N5' 135.3(4) 5_655 5_655 ?
N11' Ni2 N8' 132.7(4) 5_655 . ?
N5' Ni2 N8' 91.5(4) 5_655 . ?
N11' Ni2 N5 90.9(4) 5_655 5_655 ?
N5' Ni2 N5 44.5(4) 5_655 5_655 ?
N8' Ni2 N5 136.0(4) . 5_655 ?
N11' Ni2 N2' 91.6(4) 5_655 . ?
N5' Ni2 N2' 132.7(4) 5_655 . ?
N8' Ni2 N2' 41.3(4) . . ?
N5 Ni2 N2' 176.6(4) 5_655 . ?
N11' Ni2 N2 42.8(4) 5_655 . ?
N5' Ni2 N2 172.8(5) 5_655 . ?
N8' Ni2 N2 89.9(4) . . ?
N5 Ni2 N2 133.5(4) 5_655 . ?
N2' Ni2 N2 48.9(4) . . ?
N11' Ni2 N11 44.8(4) 5_655 5_655 ?
N5' Ni2 N11 90.5(4) 5_655 5_655 ?
N8' Ni2 N11 173.6(4) . 5_655 ?
N5 Ni2 N11 46.2(4) 5_655 5_655 ?
N2' Ni2 N11 136.2(4) . 5_655 ?
N2 Ni2 N11 87.3(4) . 5_655 ?
N11' Ni2 N8 178.4(4) 5_655 . ?
N5' Ni2 N8 45.1(4) 5_655 . ?
N8' Ni2 N8 46.6(4) . . ?
N5 Ni2 N8 89.6(4) 5_655 . ?
N2' Ni2 N8 87.8(4) . . ?
N2 Ni2 N8 136.5(4) . . ?
N11 Ni2 N8 135.7(4) 5_655 . ?
N11' Ni2 Ni3 89.3(3) 5_655 . ?
N5' Ni2 Ni3 86.6(3) 5_655 . ?
N8' Ni2 Ni3 86.8(3) . . ?
N5 Ni2 Ni3 89.0(3) 5_655 . ?
N2' Ni2 Ni3 88.8(3) . . ?
N2 Ni2 Ni3 86.4(3) . . ?
N11 Ni2 Ni3 87.2(3) 5_655 . ?
N8 Ni2 Ni3 89.2(3) . . ?
N11' Ni2 Ni1 91.4(3) 5_655 . ?
N5' Ni2 Ni1 92.8(3) 5_655 . ?
N8' Ni2 Ni1 92.9(3) . . ?
N5 Ni2 Ni1 90.8(3) 5_655 . ?
N2' Ni2 Ni1 91.4(3) . . ?
N2 Ni2 Ni1 94.1(3) . . ?
N11 Ni2 Ni1 93.1(3) 5_655 . ?
N8 Ni2 Ni1 90.2(3) . . ?
Ni3 Ni2 Ni1 179.36(5) . . ?
N9' Ni3 N10' 166.5(6) . 5_655 ?
N9' Ni3 N4' 91.3(6) . 5_655 ?
N10' Ni3 N4' 102.3(6) 5_655 5_655 ?
N9' Ni3 N3' 75.0(5) . . ?
N10' Ni3 N3' 91.5(5) 5_655 . ?
N4' Ni3 N3' 166.2(6) 5_655 . ?
N9' Ni3 N3 91.5(5) . . ?
N10' Ni3 N3 75.0(5) 5_655 . ?
N4' Ni3 N3 176.0(5) 5_655 . ?
N3' Ni3 N3 16.8(4) . . ?
N9' Ni3 N4 102.6(6) . 5_655 ?
N10' Ni3 N4 90.9(6) 5_655 5_655 ?
N4' Ni3 N4 11.5(5) 5_655 5_655 ?
N3' Ni3 N4 176.8(5) . 5_655 ?
N3 Ni3 N4 165.9(5) . 5_655 ?
N9' Ni3 N9 14.4(4) . . ?
N10' Ni3 N9 178.0(5) 5_655 . ?
N4' Ni3 N9 77.0(6) 5_655 . ?
N3' Ni3 N9 89.2(5) . . ?
N3 Ni3 N9 105.8(5) . . ?
N4 Ni3 N9 88.3(5) 5_655 . ?
N9' Ni3 N10 176.9(5) . 5_655 ?
N10' Ni3 N10 13.0(5) 5_655 5_655 ?
N4' Ni3 N10 89.7(6) 5_655 5_655 ?
N3' Ni3 N10 104.1(5) . 5_655 ?
N3 Ni3 N10 87.4(5) . 5_655 ?
N4 Ni3 N10 78.4(6) 5_655 5_655 ?
N9 Ni3 N10 166.7(5) . 5_655 ?
N9' Ni3 Ni3 88.7(3) . 5_655 ?
N10' Ni3 Ni3 91.7(4) 5_655 5_655 ?
N4' Ni3 Ni3 88.5(4) 5_655 5_655 ?
N3' Ni3 Ni3 91.2(3) . 5_655 ?
N3 Ni3 Ni3 88.7(3) . 5_655 ?
N4 Ni3 Ni3 90.8(4) 5_655 5_655 ?
N9 Ni3 Ni3 90.2(3) . 5_655 ?
N10 Ni3 Ni3 88.4(4) 5_655 5_655 ?
N9' Ni3 Ni2 91.3(3) . . ?
N10' Ni3 Ni2 88.4(4) 5_655 . ?
N4' Ni3 Ni2 91.5(4) 5_655 . ?
N3' Ni3 Ni2 88.9(3) . . ?
N3 Ni3 Ni2 91.4(3) . . ?
N4 Ni3 Ni2 89.1(4) 5_655 . ?
N9 Ni3 Ni2 89.7(3) . . ?
N10 Ni3 Ni2 91.7(4) 5_655 . ?
Ni3 Ni3 Ni2 179.88(7) 5_655 . ?
C37 N13 Ni1 156.8(6) . . ?
C11' C9 C10 116.7(9) . . ?
C11' C9 C11 15.2(10) . . ?
C10 C9 C11 119.8(8) . . ?
C11' C9 C8 122.5(10) . . ?
C10 C9 C8 116.6(7) . . ?
C11 C9 C8 123.3(9) . . ?
C11' C9 C8' 125.7(11) . . ?
C10 C9 C8' 117.4(8) . . ?
C11 C9 C8' 119.0(10) . . ?
C8 C9 C8' 24.5(6) . . ?
N4' C10 N3 109.1(9) . . ?
N4' C10 N4 16.2(8) . . ?
N3 C10 N4 116.2(8) . . ?
N4' C10 C9 123.9(8) . . ?
N3 C10 C9 123.2(7) . . ?
N4 C10 C9 120.3(7) . . ?
N4' C10 N3' 115.2(8) . . ?
N3 C10 N3' 23.0(5) . . ?
N4 C10 N3' 115.5(8) . . ?
C9 C10 N3' 120.9(6) . . ?
C29 C27 C26' 118.9(11) . . ?
C29 C27 C28 121.2(10) . . ?
C26' C27 C28 116.6(8) . . ?
C29 C27 C29' 16.1(10) . . ?
C26' C27 C29' 128.8(10) . . ?
C28 C27 C29' 114.4(8) . . ?
C29 C27 C26 121.1(11) . . ?
C26' C27 C26 20.3(7) . . ?
C28 C27 C26 117.7(8) . . ?
C29' C27 C26 124.9(10) . . ?
N10 C28 N9 118.6(8) . . ?
N10 C28 N9' 110.8(8) . . ?
N9 C28 N9' 20.3(6) . . ?
N10 C28 C27 121.0(7) . . ?
N9 C28 C27 120.5(7) . . ?
N9' C28 C27 124.8(7) . . ?
N10 C28 N10' 17.5(7) . . ?
N9 C28 N10' 114.1(8) . . ?
N9' C28 N10' 112.9(8) . . ?
C27 C28 N10' 122.3(7) . . ?
N13 C37 S1 178.9(8) . . ?
C5 N1 C1 113.5(15) . . ?
C5 N1 Ni1 125.3(12) . . ?
C1 N1 Ni1 120.3(12) . . ?
C6 N2 C5 123.5(11) . . ?
C6 N2 Ni2 120.1(9) . . ?
C5 N2 Ni2 116.4(9) . . ?
C6 N3 C10 118.4(10) . . ?
C6 N3 Ni3 119.4(9) . . ?
C10 N3 Ni3 120.6(7) . . ?
C13 N4 C10 120.2(10) . . ?
C13 N4 Ni3 120.3(9) . 5_655 ?
C10 N4 Ni3 119.4(8) . 5_655 ?
C13 N5 C14 121.1(11) . . ?
C13 N5 Ni2 119.2(8) . 5_655 ?
C14 N5 Ni2 119.6(8) . 5_655 ?
C14 N6 C18 116.8(15) . . ?
C14 N6 Ni1 122.9(11) . 5_655 ?
C18 N6 Ni1 119.9(12) . 5_655 ?
C23 N7 C19 119.8(14) . . ?
C23 N7 Ni1 121.7(11) . . ?
C19 N7 Ni1 117.1(11) . . ?
C24 N8 C23 121.7(10) . . ?
C24 N8 Ni2 118.1(8) . . ?
C23 N8 Ni2 119.8(8) . . ?
C24 N9 C28 121.3(10) . . ?
C24 N9 Ni3 120.2(9) . . ?
C28 N9 Ni3 118.2(8) . . ?
C28 N10 C31 120.7(11) . . ?
C28 N10 Ni3 121.6(8) . 5_655 ?
C31 N10 Ni3 117.6(9) . 5_655 ?
C31 N11 C32 121.5(11) . . ?
C31 N11 Ni2 121.2(8) . 5_655 ?
C32 N11 Ni2 117.1(8) . 5_655 ?
C36 N12 C32 118.6(16) . . ?
C36 N12 Ni1 118.9(13) . 5_655 ?
C32 N12 Ni1 122.3(11) . 5_655 ?
C5' N1' C1' 109.8(14) . . ?
C5' N1' Ni1 125.4(12) . . ?
C1' N1' Ni1 124.8(12) . . ?
C6' N2' C5' 121.1(10) . . ?
C6' N2' Ni2 118.6(8) . . ?
C5' N2' Ni2 120.2(8) . . ?
C6' N3' C10 120.5(9) . . ?
C6' N3' Ni3 121.2(9) . . ?
C10 N3' Ni3 118.3(7) . . ?
C10 N4' C13' 118.9(11) . . ?
C10 N4' Ni3 123.7(9) . 5_655 ?
C13' N4' Ni3 116.9(10) . 5_655 ?
C13' N5' C14' 122.5(11) . . ?
C13' N5' Ni2 119.9(8) . 5_655 ?
C14' N5' Ni2 117.6(8) . 5_655 ?
C14' N6' C18' 117.2(13) . . ?
C14' N6' Ni1 122.6(10) . 5_655 ?
C18' N6' Ni1 119.7(11) . 5_655 ?
C19' N7' C23' 125.7(17) . . ?
C19' N7' Ni1 114.5(14) . . ?
C23' N7' Ni1 118.7(12) . . ?
C24' N8' C23' 121.8(11) . . ?
C24' N8' Ni2 120.8(8) . . ?
C23' N8' Ni2 117.1(8) . . ?
C28 N9' C24' 116.7(9) . . ?
C28 N9' Ni3 124.1(7) . . ?
C24' N9' Ni3 118.9(8) . . ?
C31' N10' C28 118.8(10) . . ?
C31' N10' Ni3 121.6(9) . 5_655 ?
C28 N10' Ni3 119.5(7) . 5_655 ?
C31' N11' C32' 122.4(10) . . ?
C31' N11' Ni2 117.1(8) . 5_655 ?
C32' N11' Ni2 120.5(8) . 5_655 ?
C32' N12' C36' 122.4(15) . . ?
C32' N12' Ni1 121.6(12) . 5_655 ?
C36' N12' Ni1 115.6(12) . 5_655 ?
C2 C1 N1 124.1(16) . . ?
C3 C2 C1 119(2) . . ?
C2 C3 C4 120(3) . . ?
C5 C4 C3 117.0(18) . . ?
N1 C5 C4 123.8(14) . . ?
N1 C5 N2 114.3(13) . . ?
C4 C5 N2 121.7(12) . . ?
N3 C6 N2 115.1(11) . . ?
N3 C6 C7 122.3(12) . . ?
N2 C6 C7 122.5(11) . . ?
C8 C7 C6 118.2(12) . . ?
C7 C8 C9 121.2(11) . . ?
C12 C11 C9 118.5(13) . . ?
C11 C12 C13 121.1(13) . . ?
N4 C13 N5 116.3(11) . . ?
N4 C13 C12 119.7(11) . . ?
N5 C13 C12 124.0(11) . . ?
N6 C14 N5 114.3(12) . . ?
N6 C14 C15 122.0(13) . . ?
N5 C14 C15 123.4(12) . . ?
C14 C15 C16 115.3(13) . . ?
C17 C16 C15 120.1(17) . . ?
C16 C17 C18 119.3(19) . . ?
C17 C18 N6 124.4(19) . . ?
N7 C19 C20 121.2(16) . . ?
C19 C20 C21 116.3(15) . . ?
C22 C21 C20 118.9(16) . . ?
C21 C22 C23 120.6(14) . . ?
N7 C23 N8 115.5(12) . . ?
N7 C23 C22 122.3(13) . . ?
N8 C23 C22 122.2(11) . . ?
N9 C24 N8 116.9(11) . . ?
N9 C24 C25 120.4(12) . . ?
N8 C24 C25 122.6(12) . . ?
C26 C25 C24 120.1(13) . . ?
C25 C26 C27 119.8(13) . . ?
C27 C29 C30 119.8(15) . . ?
C31 C30 C29 117.1(13) . . ?
N11 C31 N10 116.4(11) . . ?
N11 C31 C30 123.5(12) . . ?
N10 C31 C30 120.1(12) . . ?
C33 C32 N12 119.7(14) . . ?
C33 C32 N11 123.9(13) . . ?
N12 C32 N11 116.1(12) . . ?
C32 C33 C34 122.9(16) . . ?
C35 C34 C33 114.6(18) . . ?
C36 C35 C34 117.8(19) . . ?
N12 C36 C35 124.5(19) . . ?
C2' C1' N1' 128.5(17) . . ?
C1' C2' C3' 118.8(18) . . ?
C2' C3' C4' 120(2) . . ?
C5' C4' C3' 116.4(16) . . ?
N1' C5' C4' 125.8(14) . . ?
N1' C5' N2' 113.0(12) . . ?
C4' C5' N2' 120.7(12) . . ?
N3' C6' N2' 116.4(11) . . ?
N3' C6' C7' 118.9(12) . . ?
N2' C6' C7' 124.4(12) . . ?
C8' C7' C6' 121.3(13) . . ?
C7' C8' C9 120.6(13) . . ?
C12' C11' C9 121.5(15) . . ?
C11' C12' C13' 119.6(14) . . ?
N5' C13' N4' 117.4(11) . . ?
N5' C13' C12' 123.4(11) . . ?
N4' C13' C12' 119.0(12) . . ?
N6' C14' N5' 116.6(11) . . ?
N6' C14' C15' 121.5(12) . . ?
N5' C14' C15' 121.6(11) . . ?
C16' C15' C14' 118.4(13) . . ?
C17' C16' C15' 118.7(17) . . ?
C18' C17' C16' 117.1(17) . . ?
N6' C18' C17' 125.1(17) . . ?
N7' C19' C20' 119.9(18) . . ?
C19' C20' C21' 117.7(17) . . ?
C22' C21' C20' 119.8(18) . . ?
C21' C22' C23' 116.9(17) . . ?
N7' C23' N8' 119.0(13) . . ?
N7' C23' C22' 119.8(15) . . ?
N8' C23' C22' 121.1(13) . . ?
N8' C24' N9' 115.7(11) . . ?
N8' C24' C25' 125.3(12) . . ?
N9' C24' C25' 118.9(11) . . ?
C26' C25' C24' 122.5(13) . . ?
C25' C26' C27 120.5(12) . . ?
C30' C29' C27 123.2(13) . . ?
C29' C30' C31' 121.4(13) . . ?
N10' C31' N11' 116.8(11) . . ?
N10' C31' C30' 119.4(11) . . ?
N11' C31' C30' 123.6(11) . . ?
N12' C32' C33' 121.3(13) . . ?
N12' C32' N11' 116.5(12) . . ?
C33' C32' N11' 122.2(12) . . ?
C34' C33' C32' 121.8(16) . . ?
C33' C34' C35' 116.2(19) . . ?
C36' C35' C34' 118.8(15) . . ?
N12' C36' C35' 119.0(16) . . ?
C50 B1 C56 105.0(6) . . ?
C50 B1 C38 109.3(6) . . ?
C56 B1 C38 112.2(7) . . ?
C50 B1 C44 115.6(8) . . ?
C56 B1 C44 110.0(6) . . ?
C38 B1 C44 104.8(7) . . ?
C43 C38 C39 115.5(8) . . ?
C43 C38 B1 119.8(7) . . ?
C39 C38 B1 124.7(7) . . ?
C40 C39 C38 121.1(9) . . ?
C39 C40 C41 121.1(10) . . ?
C42 C41 C40 118.4(9) . . ?
C41 C42 C43 120.2(9) . . ?
C38 C43 C42 123.6(9) . . ?
C45 C44 C49 117.6(10) . . ?
C45 C44 B1 120.6(9) . . ?
C49 C44 B1 121.7(10) . . ?
C44 C45 C46 121.4(14) . . ?
C47 C46 C45 119.7(16) . . ?
C46 C47 C48 120.2(13) . . ?
C47 C48 C49 120.3(16) . . ?
C48 C49 C44 120.7(14) . . ?
C51 C50 C55 114.5(9) . . ?
C51 C50 B1 122.3(8) . . ?
C55 C50 B1 122.4(7) . . ?
C50 C51 C52 121.9(11) . . ?
C53 C52 C51 120.5(10) . . ?
C52 C53 C54 119.8(11) . . ?
C53 C54 C55 120.3(12) . . ?
C54 C55 C50 122.8(10) . . ?
C61 C56 C57 113.6(7) . . ?
C61 C56 B1 122.2(7) . . ?
C57 C56 B1 124.1(7) . . ?
C58 C57 C56 124.0(8) . . ?
C59 C58 C57 120.1(8) . . ?
C58 C59 C60 118.8(8) . . ?
C61 C60 C59 120.0(8) . . ?
C60 C61 C56 123.5(8) . . ?
N14 C62 C63 177.1(14) . . ?
N15 C64 C65 153(4) . . ?
Cl1 C66 Cl2 95.0(9) . . ?

loop_
_geom_bond_atom_site_label_1
_geom_bond_atom_site_label_2
_geom_bond_distance
_geom_bond_site_symmetry_2
_geom_bond_publ_flag
Ni1 N1' 2.007(17) . ?
Ni1 N13 2.023(6) . ?
Ni1 N6 2.046(16) 5_655 ?
Ni1 N6' 2.052(13) 5_655 ?
Ni1 N1 2.094(17) . ?
Ni1 N12' 2.113(16) 5_655 ?
Ni1 N12 2.144(15) 5_655 ?
Ni1 N7 2.173(14) . ?
Ni1 N7' 2.208(17) . ?
Ni1 Ni2 2.4030(11) . ?
Ni2 N11' 1.871(10) 5_655 ?
Ni2 N5' 1.875(10) 5_655 ?
Ni2 N8' 1.876(10) . ?
Ni2 N5 1.904(10) 5_655 ?
Ni2 N2' 1.912(10) . ?
Ni2 N2 1.930(11) . ?
Ni2 N11 1.944(10) 5_655 ?
Ni2 N8 1.945(10) . ?
Ni2 Ni3 2.3137(10) . ?
Ni3 N9' 1.850(10) . ?
Ni3 N10' 1.853(11) 5_655 ?
Ni3 N4' 1.888(13) 5_655 ?
Ni3 N3' 1.901(10) . ?
Ni3 N3 1.914(10) . ?
Ni3 N4 1.918(12) 5_655 ?
Ni3 N9 1.944(12) . ?
Ni3 N10 1.955(12) 5_655 ?
Ni3 Ni3 2.2956(15) 5_655 ?
S1 C37 1.632(9) . ?
N13 C37 1.127(9) . ?
C9 C11' 1.38(2) . ?
C9 C10 1.387(9) . ?
C9 C11 1.419(17) . ?
C9 C8 1.429(14) . ?
C9 C8' 1.448(16) . ?
C10 N4' 1.339(14) . ?
C10 N3 1.364(12) . ?
C10 N4 1.376(13) . ?
C10 N3' 1.420(12) . ?
C27 C29 1.336(19) . ?
C27 C26' 1.385(15) . ?
C27 C28 1.392(9) . ?
C27 C29' 1.453(17) . ?
C27 C26 1.483(17) . ?
C28 N10 1.295(13) . ?
C28 N9 1.369(13) . ?
C28 N9' 1.376(12) . ?
C28 N10' 1.442(13) . ?
N1 C5 1.37(2) . ?
N1 C1 1.42(2) . ?
N2 C6 1.374(17) . ?
N2 C5 1.396(17) . ?
N3 C6 1.351(16) . ?
N4 C13 1.364(17) . ?
N4 Ni3 1.918(12) 5_655 ?
N5 C13 1.366(16) . ?
N5 C14 1.376(16) . ?
N5 Ni2 1.904(10) 5_655 ?
N6 C14 1.37(2) . ?
N6 C18 1.37(2) . ?
N6 Ni1 2.046(16) 5_655 ?
N7 C23 1.286(18) . ?
N7 C19 1.37(2) . ?
N8 C24 1.378(16) . ?
N8 C23 1.399(16) . ?
N9 C24 1.363(17) . ?
N10 C31 1.391(17) . ?
N10 Ni3 1.955(12) 5_655 ?
N11 C31 1.361(16) . ?
N11 C32 1.415(16) . ?
N11 Ni2 1.944(10) 5_655 ?
N12 C36 1.31(3) . ?
N12 C32 1.36(2) . ?
N12 Ni1 2.144(15) 5_655 ?
N1' C5' 1.38(2) . ?
N1' C1' 1.42(2) . ?
N2' C6' 1.358(16) . ?
N2' C5' 1.396(16) . ?
N3' C6' 1.352(16) . ?
N4' C13' 1.363(18) . ?
N4' Ni3 1.888(13) 5_655 ?
N5' C13' 1.345(15) . ?
N5' C14' 1.391(16) . ?
N5' Ni2 1.875(10) 5_655 ?
N6' C14' 1.350(18) . ?
N6' C18' 1.37(2) . ?
N6' Ni1 2.052(13) 5_655 ?
N7' C19' 1.29(3) . ?
N7' C23' 1.29(2) . ?
N8' C24' 1.347(16) . ?
N8' C23' 1.406(16) . ?
N9' C24' 1.388(16) . ?
N10' C31' 1.345(16) . ?
N10' Ni3 1.853(11) 5_655 ?
N11' C31' 1.358(16) . ?
N11' C32' 1.404(16) . ?
N11' Ni2 1.871(10) 5_655 ?
N12' C32' 1.29(2) . ?
N12' C36' 1.35(2) . ?
N12' Ni1 2.113(16) 5_655 ?
C1 C2 1.37(2) . ?
C2 C3 1.31(3) . ?
C3 C4 1.42(3) . ?
C4 C5 1.383(19) . ?
C6 C7 1.415(17) . ?
C7 C8 1.357(18) . ?
C11 C12 1.36(2) . ?
C12 C13 1.407(17) . ?
C14 C15 1.398(19) . ?
C15 C16 1.47(2) . ?
C16 C17 1.31(3) . ?
C17 C18 1.34(3) . ?
C19 C20 1.38(2) . ?
C20 C21 1.49(2) . ?
C21 C22 1.27(2) . ?
C22 C23 1.410(18) . ?
C24 C25 1.421(19) . ?
C25 C26 1.33(2) . ?
C29 C30 1.41(2) . ?
C30 C31 1.407(18) . ?
C32 C33 1.35(2) . ?
C33 C34 1.41(3) . ?
C34 C35 1.40(3) . ?
C35 C36 1.38(3) . ?
C1' C2' 1.32(2) . ?
C2' C3' 1.33(3) . ?
C3' C4' 1.44(3) . ?
C4' C5' 1.38(2) . ?
C6' C7' 1.429(19) . ?
C7' C8' 1.34(2) . ?
C11' C12' 1.34(2) . ?
C12' C13' 1.432(17) . ?
C14' C15' 1.406(17) . ?
C15' C16' 1.40(2) . ?
C16' C17' 1.40(3) . ?
C17' C18' 1.37(2) . ?
C19' C20' 1.38(2) . ?
C20' C21' 1.42(3) . ?
C21' C22' 1.39(3) . ?
C22' C23' 1.41(2) . ?
C24' C25' 1.409(18) . ?
C25' C26' 1.337(19) . ?
C29' C30' 1.29(2) . ?
C30' C31' 1.428(17) . ?
C32' C33' 1.397(18) . ?
C33' C34' 1.29(3) . ?
C34' C35' 1.52(3) . ?
C35' C36' 1.36(2) . ?
B1 C50 1.628(13) . ?
B1 C56 1.638(11) . ?
B1 C38 1.643(12) . ?
B1 C44 1.644(13) . ?
C38 C43 1.381(11) . ?
C38 C39 1.388(11) . ?
C39 C40 1.384(12) . ?
C40 C41 1.400(15) . ?
C41 C42 1.333(14) . ?
C42 C43 1.391(12) . ?
C44 C45 1.369(15) . ?
C44 C49 1.432(14) . ?
C45 C46 1.443(15) . ?
C46 C47 1.38(2) . ?
C47 C48 1.38(3) . ?
C48 C49 1.412(18) . ?
C50 C51 1.407(12) . ?
C50 C55 1.423(13) . ?
C51 C52 1.407(15) . ?
C52 C53 1.360(16) . ?
C53 C54 1.371(15) . ?
C54 C55 1.381(13) . ?
C56 C61 1.404(11) . ?
C56 C57 1.406(11) . ?
C57 C58 1.396(11) . ?
C58 C59 1.361(12) . ?
C59 C60 1.402(13) . ?
C60 C61 1.389(11) . ?
N14 C62 1.084(8) . ?
C62 C63 1.485(9) . ?
N15 C64 1.109(10) . ?
C64 C65 1.509(10) . ?
C66 Cl1 1.763(10) . ?
C66 Cl2 1.769(10) . ?
